data_4024126
loop_
_publ_author_name
'Alan R. Katritzky'
'Niveen M. Khashab'
'Danniebelle N. Haase'
'Megumi Yoshioka'
'Ion Ghiviriga'
'Peter J. Steel'

_publ_section_title
;
 C-Aminoimidoylation and C-Thiocarbamoylation of Esters, Sulfones,
 and Ketones
;
_journal_name_full 'Journal of Organic Chemistry'
_journal_page_first 6742
_journal_page_last 6748
_journal_paper_doi 10.1021/jo070545c
_journal_volume 72
_journal_year 2007
_chemical_formula_moiety 'C14 H13 N O S2'
_chemical_formula_sum 'C14 H13 N O S2'
_chemical_formula_weight 275.37
_chemical_name_common 19a
_chemical_name_systematic
; 
 ? 
;
_space_group_IT_number 13
_symmetry_cell_setting monoclinic
_symmetry_space_group_name_Hall '-P 2yac'
_symmetry_space_group_name_H-M 'P 1 2/n 1'
_atom_sites_solution_hydrogens difmap
_atom_sites_solution_primary direct
_atom_sites_solution_secondary difmap
_audit_creation_method SHELXL-97
_cell_angle_alpha 90.00
_cell_angle_beta 112.6900(10)
_cell_angle_gamma 90.00
_cell_formula_units_Z 4
_cell_length_a 14.3023(4)
_cell_length_b 5.7750(2)
_cell_length_c 17.5354(5)
_cell_measurement_reflns_used 9814
_cell_measurement_temperature 93(2)
_cell_measurement_theta_max 34.92
_cell_measurement_theta_min 2.34
_cell_volume 1336.26(7)
_computing_cell_refinement 'Bruker SMART'
_computing_data_collection 'Bruker SMART'
_computing_data_reduction 'Bruker SAINT'
_computing_molecular_graphics 'Bruker SHELXTL'
_computing_publication_material 'Bruker SHELXTL'
_computing_structure_refinement 'SHELXL-97 (Sheldrick, 1997)'
_computing_structure_solution 'SHELXS-97 (Sheldrick, 1990)'
_diffrn_ambient_temperature 93(2)
_diffrn_measured_fraction_theta_full 0.996
_diffrn_measured_fraction_theta_max 0.996
_diffrn_measurement_device_type 'CCD area detector'
_diffrn_measurement_method 'phi and omega scans'
_diffrn_radiation_monochromator graphite
_diffrn_radiation_source 'fine-focus sealed tube'
_diffrn_radiation_type MoK\a
_diffrn_radiation_wavelength 0.71073
_diffrn_reflns_av_R_equivalents 0.0182
_diffrn_reflns_av_sigmaI/netI 0.0091
_diffrn_reflns_limit_h_max 18
_diffrn_reflns_limit_h_min -18
_diffrn_reflns_limit_k_max 7
_diffrn_reflns_limit_k_min -7
_diffrn_reflns_limit_l_max 22
_diffrn_reflns_limit_l_min -22
_diffrn_reflns_number 16749
_diffrn_reflns_theta_full 27.50
_diffrn_reflns_theta_max 27.50
_diffrn_reflns_theta_min 2.34
_exptl_absorpt_coefficient_mu 0.385
_exptl_absorpt_correction_T_max 0.874
_exptl_absorpt_correction_T_min 0.769
_exptl_absorpt_correction_type multi-scan
_exptl_absorpt_process_details SADABS
_exptl_crystal_colour colourless
_exptl_crystal_density_diffrn 1.369
_exptl_crystal_density_method 'not measured'
_exptl_crystal_description block
_exptl_crystal_F_000 576
_exptl_crystal_size_max 0.46
_exptl_crystal_size_mid 0.39
_exptl_crystal_size_min 0.35
_refine_diff_density_max 0.429
_refine_diff_density_min -0.349
_refine_diff_density_rms 0.052
_refine_ls_extinction_method none
_refine_ls_goodness_of_fit_ref 1.050
_refine_ls_hydrogen_treatment constr
_refine_ls_matrix_type full
_refine_ls_number_parameters 164
_refine_ls_number_reflns 3065
_refine_ls_number_restraints 0
_refine_ls_restrained_S_all 1.050
_refine_ls_R_factor_all 0.0293
_refine_ls_R_factor_gt 0.0284
_refine_ls_shift/su_max 0.001
_refine_ls_shift/su_mean 0.000
_refine_ls_structure_factor_coef Fsqd
_refine_ls_weighting_details 'calc w=1/[\s^2^(Fo^2^)+(0.0385P)^2^+0.8670P] where P=(Fo^2^+2Fc^2^)/3'
_refine_ls_weighting_scheme calc
_refine_ls_wR_factor_gt 0.0752
_refine_ls_wR_factor_ref 0.0758
_reflns_number_gt 2981
_reflns_number_total 3065
_reflns_threshold_expression >2sigma(I)
_cod_data_source_file jo070545crom20070315_102340.cif
_cod_data_source_block 3l27
_cod_depositor_comments
;
The following automatic conversions were performed:
'_symmetry_cell_setting' value 'Monoclinic' changed to 'monoclinic'
according to '/home/saulius/struct/CIF-dictionaries/cif_core.dic'
dictionary named 'cif_core.dic' version 2.4.1 from 2010-06-29.

Automatic conversion script
Id: cif_fix_enum 1527 2010-12-29 10:47:43Z saulius 
;
_cod_original_sg_symbol_H-M 'P 2/n'
_cod_database_code 4024126

loop_
_symmetry_equiv_pos_as_xyz
'x, y, z'
'-x+1/2, y, -z+1/2'
'-x, -y, -z'
'x-1/2, -y, z-1/2'

loop_
_atom_site_label
_atom_site_type_symbol
_atom_site_fract_x
_atom_site_fract_y
_atom_site_fract_z
_atom_site_U_iso_or_equiv
_atom_site_adp_type
_atom_site_occupancy
_atom_site_symmetry_multiplicity
_atom_site_calc_flag
_atom_site_refinement_flags
_atom_site_disorder_assembly
_atom_site_disorder_group
S1 S 0.42138(2) 0.90484(5) 0.148206(19) 0.01937(9) Uani 1 1 d . . .
O1 O 0.50785(6) 0.34940(14) 0.30032(5) 0.01301(17) Uani 1 1 d . . .
C2 C 0.49491(8) 0.39559(19) 0.37160(7) 0.0122(2) Uani 1 1 d . . .
N3 N 0.52025(7) 0.61351(17) 0.39459(6) 0.01224(19) Uani 1 1 d . . .
H3A H 0.5239 0.6649 0.4407 0.018 Uiso 1 1 d R . .
C4 C 0.56703(8) 0.7304(2) 0.34425(7) 0.0115(2) Uani 1 1 d . . .
H4A H 0.5373 0.8887 0.3289 0.014 Uiso 1 1 calc R . .
C5 C 0.52747(8) 0.56833(19) 0.26620(7) 0.0117(2) Uani 1 1 d . . .
C6 C 0.60269(9) 0.5168(2) 0.22642(7) 0.0157(2) Uani 1 1 d . . .
H6A H 0.5731 0.4043 0.1817 0.023 Uiso 1 1 calc R . .
H6B H 0.6650 0.4528 0.2680 0.023 Uiso 1 1 calc R . .
H6C H 0.6185 0.6601 0.2039 0.023 Uiso 1 1 calc R . .
S2 S 0.45342(2) 0.19195(5) 0.418037(18) 0.01677(9) Uani 1 1 d . . .
C7 C 0.42658(9) 0.6554(2) 0.20489(7) 0.0131(2) Uani 1 1 d . . .
C8 C 0.33148(9) 0.5679(2) 0.18826(8) 0.0206(3) Uani 1 1 d . . .
H8A H 0.3189 0.4304 0.2125 0.025 Uiso 1 1 calc R . .
C9 C 0.25254(10) 0.7085(3) 0.12960(8) 0.0237(3) Uani 1 1 d . . .
H9A H 0.1822 0.6751 0.1113 0.028 Uiso 1 1 calc R . .
C10 C 0.29122(10) 0.8956(2) 0.10360(8) 0.0219(3) Uani 1 1 d . . .
H10A H 0.2508 1.0074 0.0653 0.026 Uiso 1 1 calc R . .
C11 C 0.68125(8) 0.7483(2) 0.38801(7) 0.0127(2) Uani 1 1 d . . .
C12 C 0.73791(9) 0.5782(2) 0.44350(7) 0.0169(2) Uani 1 1 d . . .
H12A H 0.7045 0.4495 0.4555 0.020 Uiso 1 1 calc R . .
C13 C 0.84330(9) 0.5966(2) 0.48131(8) 0.0195(3) Uani 1 1 d . . .
H13A H 0.8813 0.4811 0.5192 0.023 Uiso 1 1 calc R . .
C14 C 0.89262(9) 0.7842(2) 0.46352(8) 0.0196(3) Uani 1 1 d . . .
H14A H 0.9644 0.7957 0.4887 0.024 Uiso 1 1 calc R . .
C15 C 0.83666(9) 0.9551(2) 0.40881(8) 0.0198(2) Uani 1 1 d . . .
H15A H 0.8703 1.0836 0.3969 0.024 Uiso 1 1 calc R . .
C16 C 0.73123(9) 0.9377(2) 0.37144(7) 0.0162(2) Uani 1 1 d . . .
H16A H 0.6933 1.0552 0.3346 0.019 Uiso 1 1 calc R . .

loop_
_atom_site_aniso_label
_atom_site_aniso_U_11
_atom_site_aniso_U_22
_atom_site_aniso_U_33
_atom_site_aniso_U_23
_atom_site_aniso_U_13
_atom_site_aniso_U_12
S1 0.01874(16) 0.01731(16) 0.01800(16) 0.00451(11) 0.00260(12) 0.00004(11)
O1 0.0197(4) 0.0104(4) 0.0109(4) 0.0002(3) 0.0081(3) -0.0003(3)
C2 0.0131(5) 0.0132(5) 0.0107(5) 0.0006(4) 0.0050(4) 0.0023(4)
N3 0.0159(4) 0.0124(4) 0.0104(4) -0.0016(3) 0.0073(4) -0.0016(4)
C4 0.0141(5) 0.0108(5) 0.0108(5) 0.0007(4) 0.0061(4) 0.0001(4)
C5 0.0146(5) 0.0106(5) 0.0106(5) 0.0009(4) 0.0056(4) -0.0003(4)
C6 0.0180(5) 0.0178(6) 0.0137(5) 0.0003(4) 0.0089(4) 0.0021(4)
S2 0.02678(17) 0.01183(15) 0.01641(15) -0.00033(10) 0.01355(12) -0.00286(11)
C7 0.0164(5) 0.0132(5) 0.0100(5) 0.0002(4) 0.0054(4) 0.0006(4)
C8 0.0160(5) 0.0289(7) 0.0175(6) 0.0059(5) 0.0072(5) 0.0015(5)
C9 0.0173(6) 0.0323(7) 0.0209(6) 0.0047(5) 0.0067(5) 0.0030(5)
C10 0.0188(6) 0.0262(7) 0.0181(6) 0.0039(5) 0.0044(5) 0.0073(5)
C11 0.0147(5) 0.0134(5) 0.0103(5) -0.0017(4) 0.0052(4) -0.0004(4)
C12 0.0178(6) 0.0162(6) 0.0154(5) 0.0016(4) 0.0049(4) -0.0007(4)
C13 0.0181(6) 0.0218(6) 0.0151(5) 0.0003(5) 0.0024(4) 0.0033(5)
C14 0.0141(5) 0.0257(6) 0.0176(6) -0.0066(5) 0.0045(4) -0.0018(5)
C15 0.0190(6) 0.0203(6) 0.0213(6) -0.0035(5) 0.0092(5) -0.0063(5)
C16 0.0182(5) 0.0144(5) 0.0156(5) 0.0007(4) 0.0060(4) -0.0008(4)

loop_
_atom_type_symbol
_atom_type_description
_atom_type_scat_dispersion_real
_atom_type_scat_dispersion_imag
_atom_type_scat_source
C C 0.0033 0.0016 'International Tables Vol C Tables 4.2.6.8 and 6.1.1.4'
H H 0.0000 0.0000 'International Tables Vol C Tables 4.2.6.8 and 6.1.1.4'
N N 0.0061 0.0033 'International Tables Vol C Tables 4.2.6.8 and 6.1.1.4'
O O 0.0106 0.0060 'International Tables Vol C Tables 4.2.6.8 and 6.1.1.4'
S S 0.1246 0.1234 'International Tables Vol C Tables 4.2.6.8 and 6.1.1.4'

loop_
_geom_angle_atom_site_label_1
_geom_angle_atom_site_label_2
_geom_angle_atom_site_label_3
_geom_angle
_geom_angle_site_symmetry_1
_geom_angle_site_symmetry_3
_geom_angle_publ_flag
C10 S1 C7 91.97(6) . . ?
C2 O1 C5 108.69(8) . . ?
N3 C2 O1 110.32(10) . . ?
N3 C2 S2 128.88(9) . . ?
O1 C2 S2 120.80(8) . . ?
C2 N3 C4 112.89(9) . . ?
C2 N3 H3A 122.2 . . ?
C4 N3 H3A 122.9 . . ?
N3 C4 C11 112.35(9) . . ?
N3 C4 C5 98.96(8) . . ?
C11 C4 C5 115.89(9) . . ?
N3 C4 H4A 109.7 . . ?
C11 C4 H4A 109.7 . . ?
C5 C4 H4A 109.7 . . ?
O1 C5 C7 107.16(9) . . ?
O1 C5 C6 107.34(9) . . ?
C7 C5 C6 112.85(9) . . ?
O1 C5 C4 102.63(8) . . ?
C7 C5 C4 110.16(9) . . ?
C6 C5 C4 115.79(9) . . ?
C5 C6 H6A 109.5 . . ?
C5 C6 H6B 109.5 . . ?
H6A C6 H6B 109.5 . . ?
C5 C6 H6C 109.5 . . ?
H6A C6 H6C 109.5 . . ?
H6B C6 H6C 109.5 . . ?
C8 C7 C5 128.55(11) . . ?
C8 C7 S1 111.34(9) . . ?
C5 C7 S1 120.05(8) . . ?
C7 C8 C9 112.42(12) . . ?
C7 C8 H8A 123.8 . . ?
C9 C8 H8A 123.8 . . ?
C10 C9 C8 112.01(12) . . ?
C10 C9 H9A 124.0 . . ?
C8 C9 H9A 124.0 . . ?
C9 C10 S1 112.25(10) . . ?
C9 C10 H10A 123.9 . . ?
S1 C10 H10A 123.9 . . ?
C16 C11 C12 119.24(11) . . ?
C16 C11 C4 119.05(10) . . ?
C12 C11 C4 121.70(10) . . ?
C13 C12 C11 120.36(11) . . ?
C13 C12 H12A 119.8 . . ?
C11 C12 H12A 119.8 . . ?
C14 C13 C12 120.01(12) . . ?
C14 C13 H13A 120.0 . . ?
C12 C13 H13A 120.0 . . ?
C13 C14 C15 119.95(11) . . ?
C13 C14 H14A 120.0 . . ?
C15 C14 H14A 120.0 . . ?
C14 C15 C16 120.08(12) . . ?
C14 C15 H15A 120.0 . . ?
C16 C15 H15A 120.0 . . ?
C15 C16 C11 120.35(11) . . ?
C15 C16 H16A 119.8 . . ?
C11 C16 H16A 119.8 . . ?

loop_
_geom_bond_atom_site_label_1
_geom_bond_atom_site_label_2
_geom_bond_distance
_geom_bond_site_symmetry_2
_geom_bond_publ_flag
S1 C10 1.7195(13) . ?
S1 C7 1.7355(12) . ?
O1 C2 1.3587(13) . ?
O1 C5 1.4713(13) . ?
C2 N3 1.3285(15) . ?
C2 S2 1.6647(11) . ?
N3 C4 1.4624(14) . ?
N3 H3A 0.8438 . ?
C4 C11 1.5168(15) . ?
C4 C5 1.5724(15) . ?
C4 H4A 1.0000 . ?
C5 C7 1.5145(15) . ?
C5 C6 1.5204(15) . ?
C6 H6A 0.9800 . ?
C6 H6B 0.9800 . ?
C6 H6C 0.9800 . ?
C7 C8 1.3729(17) . ?
C8 C9 1.4481(18) . ?
C8 H8A 0.9500 . ?
C9 C10 1.3693(19) . ?
C9 H9A 0.9500 . ?
C10 H10A 0.9500 . ?
C11 C16 1.3969(16) . ?
C11 C12 1.4002(16) . ?
C12 C13 1.3971(17) . ?
C12 H12A 0.9500 . ?
C13 C14 1.3922(18) . ?
C13 H13A 0.9500 . ?
C14 C15 1.3937(19) . ?
C14 H14A 0.9500 . ?
C15 C16 1.3969(17) . ?
C15 H15A 0.9500 . ?
C16 H16A 0.9500 . ?

loop_
_geom_torsion_atom_site_label_1
_geom_torsion_atom_site_label_2
_geom_torsion_atom_site_label_3
_geom_torsion_atom_site_label_4
_geom_torsion
_geom_torsion_site_symmetry_1
_geom_torsion_site_symmetry_2
_geom_torsion_site_symmetry_3
_geom_torsion_site_symmetry_4
_geom_torsion_publ_flag
C5 O1 C2 N3 -10.20(12) . . . . ?
C5 O1 C2 S2 170.21(8) . . . . ?
O1 C2 N3 C4 -7.76(13) . . . . ?
S2 C2 N3 C4 171.79(9) . . . . ?
C2 N3 C4 C11 -102.51(11) . . . . ?
C2 N3 C4 C5 20.36(11) . . . . ?
C2 O1 C5 C7 -93.98(10) . . . . ?
C2 O1 C5 C6 144.54(9) . . . . ?
C2 O1 C5 C4 22.06(10) . . . . ?
N3 C4 C5 O1 -24.12(10) . . . . ?
C11 C4 C5 O1 96.17(10) . . . . ?
N3 C4 C5 C7 89.73(10) . . . . ?
C11 C4 C5 C7 -149.98(10) . . . . ?
N3 C4 C5 C6 -140.71(10) . . . . ?
C11 C4 C5 C6 -20.42(14) . . . . ?
O1 C5 C7 C8 6.43(16) . . . . ?
C6 C5 C7 C8 124.38(13) . . . . ?
C4 C5 C7 C8 -104.49(14) . . . . ?
O1 C5 C7 S1 -176.75(7) . . . . ?
C6 C5 C7 S1 -58.80(12) . . . . ?
C4 C5 C7 S1 72.33(11) . . . . ?
C10 S1 C7 C8 1.16(10) . . . . ?
C10 S1 C7 C5 -176.17(9) . . . . ?
C5 C7 C8 C9 175.83(11) . . . . ?
S1 C7 C8 C9 -1.21(14) . . . . ?
C7 C8 C9 C10 0.61(17) . . . . ?
C8 C9 C10 S1 0.28(15) . . . . ?
C7 S1 C10 C9 -0.81(11) . . . . ?
N3 C4 C11 C16 -148.90(10) . . . . ?
C5 C4 C11 C16 98.35(12) . . . . ?
N3 C4 C11 C12 32.14(15) . . . . ?
C5 C4 C11 C12 -80.61(13) . . . . ?
C16 C11 C12 C13 -0.54(17) . . . . ?
C4 C11 C12 C13 178.42(11) . . . . ?
C11 C12 C13 C14 -0.38(18) . . . . ?
C12 C13 C14 C15 0.84(19) . . . . ?
C13 C14 C15 C16 -0.37(19) . . . . ?
C14 C15 C16 C11 -0.56(18) . . . . ?
C12 C11 C16 C15 1.01(17) . . . . ?
C4 C11 C16 C15 -177.98(10) . . . . ?

loop_
_cod_related_entry_id
_cod_related_entry_database
_cod_related_entry_code
1 ChemSpider 21426395
